data_1561215
loop_
_publ_author_name
'Ma, Bing'
'Xu, Jianing'
'Qi, Hui'
'Sun, Jing'
'Chai, Juan'
'Jia, Jia'
'Jing, Shubo'
'Fan, Yong'
'Wang, Li'

_publ_section_title
;
 Two 3D metal&#x2212;organic frameworks as multi-functional materials to
 detect Fe3+ ions and nitroaromatic explosives and to encapsulate Ln3+
 ions for white-light emission
;
_journal_name_full 'Journal of Solid State Chemistry'
_journal_page_first 42
_journal_page_last 48
_journal_paper_doi 10.1016/j.jssc.2017.09.020
_journal_volume 258
_journal_year 2018
_chemical_formula_sum 'C44 H24 Cd3 N8 O14'
_chemical_formula_weight 1225.91
_space_group_IT_number 15
_space_group_name_Hall '-C 2yc'
_space_group_name_H-M_alt 'C 1 2/c 1'
_symmetry_cell_setting monoclinic
_symmetry_space_group_name_H-M 'C 1 2/c 1'
_atom_sites_solution_hydrogens geom
_atom_sites_solution_primary direct
_atom_sites_solution_secondary difmap
_cell_angle_alpha 90.00
_cell_angle_beta 112.169(4)
_cell_angle_gamma 90.00
_cell_formula_units_Z 4
_cell_length_a 28.671(3)
_cell_length_b 13.7799(16)
_cell_length_c 15.689(2)
_cell_measurement_reflns_used 41967
_cell_measurement_temperature 293(2)
_cell_measurement_theta_max 25.34
_cell_measurement_theta_min 2.36
_cell_volume 5740.2(12)
_computing_structure_refinement 'SHELXL-97 (Sheldrick, 1997)'
_computing_structure_solution 'SHELXS-97 (Sheldrick, 1990)'
_diffrn_ambient_temperature 293(2)
_diffrn_measured_fraction_theta_full 0.974
_diffrn_measured_fraction_theta_max 0.974
_diffrn_measurement_device_type Bruker
_diffrn_radiation_monochromator graphite
_diffrn_radiation_source 'fine-focus sealed tube'
_diffrn_radiation_type MoK\a
_diffrn_radiation_wavelength 0.71073
_diffrn_reflns_av_R_equivalents 0.0483
_diffrn_reflns_av_sigmaI/netI 0.0288
_diffrn_reflns_limit_h_max 34
_diffrn_reflns_limit_h_min -34
_diffrn_reflns_limit_k_max 16
_diffrn_reflns_limit_k_min -16
_diffrn_reflns_limit_l_max 18
_diffrn_reflns_limit_l_min -18
_diffrn_reflns_number 41967
_diffrn_reflns_theta_full 25.34
_diffrn_reflns_theta_max 25.34
_diffrn_reflns_theta_min 2.36
_exptl_absorpt_coefficient_mu 1.174
_exptl_crystal_colour colorless
_exptl_crystal_density_diffrn 1.419
_exptl_crystal_density_method 'not measured'
_exptl_crystal_description block
_exptl_crystal_F_000 2400
_exptl_crystal_size_max 0.1
_exptl_crystal_size_mid 0.1
_exptl_crystal_size_min 0.1
_refine_diff_density_max 1.755
_refine_diff_density_min -1.310
_refine_diff_density_rms 0.101
_refine_ls_extinction_method none
_refine_ls_goodness_of_fit_ref 1.050
_refine_ls_hydrogen_treatment mixed
_refine_ls_matrix_type full
_refine_ls_number_parameters 313
_refine_ls_number_reflns 5115
_refine_ls_number_restraints 12
_refine_ls_restrained_S_all 1.067
_refine_ls_R_factor_all 0.0539
_refine_ls_R_factor_gt 0.0454
_refine_ls_shift/su_max 0.002
_refine_ls_shift/su_mean 0.000
_refine_ls_structure_factor_coef Fsqd
_refine_ls_weighting_details 'calc w=1/[\s^2^(Fo^2^)+(0.0759P)^2^+20.2014P] where P=(Fo^2^+2Fc^2^)/3'
_refine_ls_weighting_scheme calc
_refine_ls_wR_factor_gt 0.1259
_refine_ls_wR_factor_ref 0.1308
_reflns_number_gt 4347
_reflns_number_total 5115
_reflns_threshold_expression >2sigma(I)
_cod_data_source_file JSSC-2018-258-42.cif
_cod_data_source_block m
_cod_original_sg_symbol_H-M C2/c
_cod_database_code 1561215

loop_
_symmetry_equiv_pos_as_xyz
'x, y, z'
'-x, y, -z+1/2'
'x+1/2, y+1/2, z'
'-x+1/2, y+1/2, -z+1/2'
'-x, -y, -z'
'x, -y, z-1/2'
'-x+1/2, -y+1/2, -z'
'x+1/2, -y+1/2, z-1/2'

loop_
_atom_site_label
_atom_site_type_symbol
_atom_site_fract_x
_atom_site_fract_y
_atom_site_fract_z
_atom_site_U_iso_or_equiv
_atom_site_adp_type
_atom_site_occupancy
_atom_site_symmetry_multiplicity
_atom_site_calc_flag
_atom_site_refinement_flags
_atom_site_disorder_assembly
_atom_site_disorder_group
Cd1 Cd 0.650688(12) 0.88784(3) 0.85048(2) 0.04633(15) Uani 1 1 d . . .
Cd2 Cd 0.7500 0.7500 1.0000 0.03451(15) Uani 1 2 d S . .
O1 O 0.6495(4) 1.0347(4) 0.9317(8) 0.183(4) Uani 1 1 d . . .
O2 O 0.59302(12) 0.8162(3) 0.9128(3) 0.0574(10) Uani 1 1 d . . .
O4 O 0.67415(11) 0.8138(2) 0.9935(2) 0.0466(8) Uani 1 1 d . . .
O6 O 0.76824(16) 0.8974(3) 0.9595(3) 0.0622(10) Uani 1 1 d . . .
O7 O 0.71549(16) 0.9498(4) 0.8240(3) 0.0832(15) Uani 1 1 d . . .
O8 O 0.72500(13) 0.6887(3) 0.8533(2) 0.0576(10) Uani 1 1 d . . .
O9 O 0.64587(15) 0.7384(3) 0.7894(3) 0.0659(11) Uani 1 1 d . . .
N1 N 0.97309(16) 1.1224(3) 1.0063(3) 0.0578(12) Uani 1 1 d . . .
N2 N 1.0024(2) 1.0348(5) 1.1335(4) 0.091(2) Uani 1 1 d . . .
N3 N 0.9520(2) 1.0142(5) 1.0878(4) 0.092(2) Uani 1 1 d . . .
H3 H 0.9345 0.9743 1.1056 0.111 Uiso 1 1 d R . .
N5 N 0.59134(19) 0.9353(4) 0.7159(4) 0.0824(19) Uani 1 1 d . . .
C2 C 0.8744(2) 1.1223(4) 0.8623(4) 0.0527(13) Uani 1 1 d . . .
H2 H 0.9001 1.1589 0.8560 0.063 Uiso 1 1 calc R . .
C3 C 0.82678(19) 1.1240(4) 0.7922(4) 0.0467(11) Uani 1 1 d . . .
C4 C 0.62920(17) 0.7910(4) 0.9831(3) 0.0429(11) Uani 1 1 d . . .
C5 C 0.5495(3) 0.8856(6) 0.6763(6) 0.107(3) Uani 1 1 d . . .
H5 H 0.5445 0.8307 0.7063 0.129 Uiso 1 1 calc R . .
C6 C 0.57289(18) 0.6958(4) 1.0388(4) 0.0504(12) Uani 1 1 d . . .
H6 H 0.5479 0.7013 0.9803 0.060 Uiso 1 1 calc R . .
C7 C 0.7576(2) 0.9472(4) 0.8883(4) 0.0559(13) Uani 1 1 d . . .
C8 C 0.79808(19) 1.0098(4) 0.8791(4) 0.0516(12) Uani 1 1 d . . .
C9 C 0.78880(19) 1.0669(4) 0.8011(4) 0.0511(12) Uani 1 1 d . . .
H9 H 0.7569 1.0668 0.7545 0.061 Uiso 1 1 calc R . .
C10 C 0.6573(2) 0.7290(5) 1.1441(4) 0.0666(16) Uani 1 1 d . . .
H10 H 0.6890 0.7558 1.1568 0.080 Uiso 1 1 calc R . .
C11 C 0.68241(18) 0.6878(4) 0.7904(3) 0.0452(11) Uani 1 1 d . . .
C12 C 0.61984(18) 0.7379(4) 1.0568(4) 0.0477(12) Uani 1 1 d . . .
C14 C 0.84607(19) 1.0104(4) 0.9501(4) 0.0534(13) Uani 1 1 d . . .
H14 H 0.8522 0.9730 1.0025 0.064 Uiso 1 1 calc R . .
C15 C 0.9358(2) 1.0683(4) 1.0129(4) 0.0603(15) Uani 1 1 d . . .
C16 C 0.5627(2) 0.6460(5) 1.1062(4) 0.0626(15) Uani 1 1 d . . .
C17 C 0.8843(2) 1.0666(4) 0.9420(4) 0.0546(13) Uani 1 1 d . . .
C18 C 0.5129(2) 0.6017(5) 1.0834(4) 0.0701(18) Uani 1 1 d . . .
C19 C 0.6004(3) 0.6360(7) 1.1940(5) 0.090(2) Uani 1 1 d . . .
H19 H 0.5943 0.6009 1.2393 0.108 Uiso 1 1 calc R . .
C20 C 0.6470(3) 0.6791(7) 1.2127(5) 0.092(3) Uani 1 1 d . . .
H20 H 0.6716 0.6748 1.2716 0.110 Uiso 1 1 calc R . .
C21 C 0.5992(4) 1.0053(9) 0.6666(7) 0.160(5) Uani 1 1 d U . .
H21 H 0.6300 1.0374 0.6886 0.192 Uiso 1 1 calc R . .
C22 C 0.5634(3) 1.0332(8) 0.5832(7) 0.165(6) Uani 1 1 d U . .
H22 H 0.5700 1.0857 0.5522 0.198 Uiso 1 1 calc R . .
C23 C 0.5194(2) 0.9866(6) 0.5458(6) 0.109(3) Uani 1 1 d . . .
C24 C 0.5128(3) 0.9101(7) 0.5936(6) 0.121(4) Uani 1 1 d . . .
H24 H 0.4834 0.8738 0.5703 0.145 Uiso 1 1 calc R . .

loop_
_atom_site_aniso_label
_atom_site_aniso_U_11
_atom_site_aniso_U_22
_atom_site_aniso_U_33
_atom_site_aniso_U_23
_atom_site_aniso_U_13
_atom_site_aniso_U_12
Cd1 0.0324(2) 0.0495(2) 0.0453(2) 0.00589(15) 0.00129(16) 0.00292(14)
Cd2 0.0229(2) 0.0380(3) 0.0353(3) 0.00556(18) 0.00264(18) 0.00132(17)
O1 0.249(10) 0.060(4) 0.323(12) 0.039(5) 0.204(10) 0.057(5)
O2 0.0278(17) 0.083(3) 0.054(2) 0.0133(19) 0.0069(16) 0.0048(17)
O4 0.0263(16) 0.054(2) 0.052(2) 0.0002(16) 0.0068(14) 0.0020(14)
O6 0.066(3) 0.054(2) 0.069(3) 0.0087(19) 0.027(2) -0.0178(18)
O7 0.045(2) 0.103(4) 0.086(3) 0.027(3) 0.007(2) -0.024(2)
O8 0.0398(19) 0.072(3) 0.045(2) -0.0152(18) -0.0018(16) 0.0004(17)
O9 0.044(2) 0.082(3) 0.059(2) -0.030(2) 0.0049(18) 0.0099(19)
N1 0.035(2) 0.067(3) 0.054(3) 0.022(2) -0.0030(19) -0.007(2)
N2 0.063(3) 0.119(5) 0.058(3) 0.036(3) -0.015(3) -0.038(3)
N3 0.065(3) 0.120(5) 0.066(3) 0.041(3) -0.004(3) -0.039(3)
N5 0.046(3) 0.091(4) 0.079(4) 0.045(3) -0.013(3) -0.014(3)
C2 0.041(3) 0.058(3) 0.049(3) 0.015(2) 0.006(2) -0.008(2)
C3 0.040(3) 0.046(3) 0.048(3) 0.009(2) 0.009(2) -0.002(2)
C4 0.033(2) 0.047(3) 0.045(3) -0.006(2) 0.010(2) 0.005(2)
C5 0.058(4) 0.124(7) 0.093(5) 0.066(5) -0.025(4) -0.035(4)
C6 0.037(3) 0.058(3) 0.043(3) 0.005(2) -0.001(2) -0.005(2)
C7 0.044(3) 0.053(3) 0.062(3) 0.010(3) 0.010(3) -0.005(2)
C8 0.043(3) 0.049(3) 0.055(3) 0.010(2) 0.008(2) -0.007(2)
C9 0.039(3) 0.052(3) 0.053(3) 0.007(2) 0.007(2) -0.004(2)
C10 0.044(3) 0.095(5) 0.046(3) 0.004(3) 0.000(2) -0.011(3)
C11 0.038(3) 0.050(3) 0.043(3) -0.008(2) 0.010(2) -0.003(2)
C12 0.034(3) 0.053(3) 0.046(3) -0.001(2) 0.004(2) -0.001(2)
C14 0.048(3) 0.048(3) 0.054(3) 0.015(2) 0.008(2) -0.006(2)
C15 0.050(3) 0.065(4) 0.047(3) 0.020(3) -0.002(2) -0.012(3)
C16 0.043(3) 0.077(4) 0.049(3) 0.014(3) -0.004(2) -0.014(3)
C17 0.044(3) 0.057(3) 0.047(3) 0.012(2) 0.000(2) -0.011(2)
C18 0.057(4) 0.078(4) 0.053(3) 0.023(3) -0.004(3) -0.020(3)
C19 0.061(4) 0.137(7) 0.049(4) 0.025(4) -0.006(3) -0.026(4)
C20 0.060(4) 0.141(7) 0.048(4) 0.016(4) -0.010(3) -0.025(4)
C21 0.087(6) 0.170(9) 0.139(8) 0.097(7) -0.055(5) -0.071(6)
C22 0.091(6) 0.166(9) 0.148(8) 0.116(7) -0.058(5) -0.068(6)
C23 0.049(4) 0.114(6) 0.106(6) 0.075(5) -0.036(4) -0.036(4)
C24 0.050(4) 0.132(7) 0.122(7) 0.072(6) -0.034(4) -0.038(4)

loop_
_atom_type_symbol
_atom_type_description
_atom_type_scat_dispersion_real
_atom_type_scat_dispersion_imag
_atom_type_scat_source
C C 0.0033 0.0016 'International Tables Vol C Tables 4.2.6.8 and 6.1.1.4'
H H 0.0000 0.0000 'International Tables Vol C Tables 4.2.6.8 and 6.1.1.4'
Cd Cd -0.8075 1.2024 'International Tables Vol C Tables 4.2.6.8 and 6.1.1.4'
N N 0.0061 0.0033 'International Tables Vol C Tables 4.2.6.8 and 6.1.1.4'
O O 0.0106 0.0060 'International Tables Vol C Tables 4.2.6.8 and 6.1.1.4'

loop_
_geom_angle_atom_site_label_1
_geom_angle_atom_site_label_2
_geom_angle_atom_site_label_3
_geom_angle
_geom_angle_site_symmetry_1
_geom_angle_site_symmetry_3
O7 Cd1 N5 95.89(18) . .
O7 Cd1 O9 101.13(19) . .
N5 Cd1 O9 87.9(2) . .
O7 Cd1 O4 113.06(14) . .
N5 Cd1 O4 151.03(16) . .
O9 Cd1 O4 87.63(15) . .
O7 Cd1 O1 87.5(2) . .
N5 Cd1 O1 95.5(3) . .
O9 Cd1 O1 170.4(2) . .
O4 Cd1 O1 85.0(2) . .
O7 Cd1 O2 167.70(15) . .
N5 Cd1 O2 96.15(16) . .
O9 Cd1 O2 81.82(16) . .
O4 Cd1 O2 54.88(11) . .
O1 Cd1 O2 88.9(2) . .
O7 Cd1 C4 140.82(15) . .
N5 Cd1 C4 123.26(17) . .
O9 Cd1 C4 83.24(16) . .
O4 Cd1 C4 27.77(12) . .
O1 Cd1 C4 87.4(2) . .
O2 Cd1 C4 27.13(13) . .
O6 Cd2 O6 180.000(1) 7_667 .
O6 Cd2 O8 93.84(15) 7_667 7_667
O6 Cd2 O8 86.16(15) . 7_667
O6 Cd2 O8 86.16(15) 7_667 .
O6 Cd2 O8 93.84(15) . .
O8 Cd2 O8 180.000(1) 7_667 .
O6 Cd2 O4 92.34(14) 7_667 .
O6 Cd2 O4 87.66(14) . .
O8 Cd2 O4 80.60(12) 7_667 .
O8 Cd2 O4 99.40(12) . .
O6 Cd2 O4 87.66(14) 7_667 7_667
O6 Cd2 O4 92.34(14) . 7_667
O8 Cd2 O4 99.40(12) 7_667 7_667
O8 Cd2 O4 80.60(12) . 7_667
O4 Cd2 O4 180.00(17) . 7_667
C4 O2 Cd1 90.2(3) . .
C4 O4 Cd2 143.1(3) . .
C4 O4 Cd1 94.2(3) . .
Cd2 O4 Cd1 97.70(13) . .
C7 O6 Cd2 138.2(4) . .
C7 O7 Cd1 117.4(4) . .
C11 O8 Cd2 129.6(3) . .
C11 O9 Cd1 125.9(3) . .
C15 N1 C18 104.1(4) . 3
C18 N2 N3 105.3(5) 3 .
C15 N3 N2 107.1(5) . .
C15 N3 H3 126.7 . .
N2 N3 H3 126.1 . .
C21 N5 C5 115.8(6) . .
C21 N5 Cd1 122.0(5) . .
C5 N5 Cd1 121.6(4) . .
C3 C2 C17 121.5(5) . .
C3 C2 H2 119.3 . .
C17 C2 H2 119.3 . .
C2 C3 C9 118.8(5) . .
C2 C3 C11 119.4(4) . 4_656
C9 C3 C11 121.8(5) . 4_656
O2 C4 O4 120.5(5) . .
O2 C4 C12 119.7(4) . .
O4 C4 C12 119.7(4) . .
O2 C4 Cd1 62.6(3) . .
O4 C4 Cd1 58.0(2) . .
C12 C4 Cd1 177.6(3) . .
N5 C5 C24 123.8(6) . .
N5 C5 H5 118.1 . .
C24 C5 H5 118.1 . .
C16 C6 C12 121.3(5) . .
C16 C6 H6 119.4 . .
C12 C6 H6 119.4 . .
O7 C7 O6 125.1(5) . .
O7 C7 C8 117.0(5) . .
O6 C7 C8 117.8(5) . .
C9 C8 C14 119.8(5) . .
C9 C8 C7 120.8(5) . .
C14 C8 C7 119.4(5) . .
C8 C9 C3 120.6(5) . .
C8 C9 H9 119.7 . .
C3 C9 H9 119.7 . .
C12 C10 C20 119.4(6) . .
C12 C10 H10 120.3 . .
C20 C10 H10 120.3 . .
O8 C11 O9 124.7(5) . .
O8 C11 C3 119.2(4) . 4_646
O9 C11 C3 116.1(4) . 4_646
C10 C12 C6 119.4(5) . .
C10 C12 C4 120.9(5) . .
C6 C12 C4 119.7(4) . .
C17 C14 C8 120.2(5) . .
C17 C14 H14 119.9 . .
C8 C14 H14 119.9 . .
N3 C15 N1 111.1(5) . .
N3 C15 C17 125.4(5) . .
N1 C15 C17 123.5(5) . .
C6 C16 C19 119.6(5) . .
C6 C16 C18 119.2(5) . .
C19 C16 C18 121.1(6) . .
C14 C17 C2 119.0(5) . .
C14 C17 C15 122.8(5) . .
C2 C17 C15 118.2(5) . .
N2 C18 N1 112.3(5) 3_445 3_445
N2 C18 C16 124.4(5) 3_445 .
N1 C18 C16 123.3(5) 3_445 .
C20 C19 C16 119.4(6) . .
C20 C19 H19 120.3 . .
C16 C19 H19 120.3 . .
C19 C20 C10 120.9(6) . .
C19 C20 H20 119.5 . .
C10 C20 H20 119.5 . .
N5 C21 C22 122.2(7) . .
N5 C21 H21 118.9 . .
C22 C21 H21 118.9 . .
C23 C22 C21 121.6(7) . .
C23 C22 H22 119.2 . .
C21 C22 H22 119.2 . .
C22 C23 C24 116.0(6) . .
C22 C23 C23 122.6(8) . 5_676
C24 C23 C23 121.3(7) . 5_676
C23 C24 C5 120.1(6) . .
C23 C24 H24 119.9 . .
C5 C24 H24 119.9 . .

loop_
_geom_bond_atom_site_label_1
_geom_bond_atom_site_label_2
_geom_bond_distance
_geom_bond_site_symmetry_2
Cd1 O7 2.222(4) .
Cd1 N5 2.251(5) .
Cd1 O9 2.253(4) .
Cd1 O4 2.322(3) .
Cd1 O1 2.399(8) .
Cd1 O2 2.425(4) .
Cd1 C4 2.731(5) .
Cd2 O6 2.248(4) 7_667
Cd2 O6 2.248(4) .
Cd2 O8 2.298(3) 7_667
Cd2 O8 2.298(3) .
Cd2 O4 2.312(3) .
Cd2 O4 2.312(3) 7_667
O2 C4 1.245(6) .
O4 C4 1.276(6) .
O6 C7 1.247(7) .
O7 C7 1.248(7) .
O8 C11 1.247(6) .
O9 C11 1.254(6) .
N1 C15 1.339(7) .
N1 C18 1.343(7) 3
N2 C18 1.316(8) 3
N2 N3 1.378(7) .
N3 C15 1.319(7) .
N3 H3 0.8601 .
N5 C21 1.309(10) .
N5 C5 1.316(8) .
C2 C3 1.392(7) .
C2 C17 1.403(7) .
C2 H2 0.9300 .
C3 C9 1.392(7) .
C3 C11 1.506(7) 4_656
C4 C12 1.476(7) .
C5 C24 1.368(9) .
C5 H5 0.9300 .
C6 C16 1.381(8) .
C6 C12 1.393(7) .
C6 H6 0.9300 .
C7 C8 1.497(7) .
C8 C9 1.394(7) .
C8 C14 1.406(7) .
C9 H9 0.9300 .
C10 C12 1.391(8) .
C10 C20 1.400(9) .
C10 H10 0.9300 .
C11 C3 1.506(7) 4_646
C14 C17 1.386(7) .
C14 H14 0.9300 .
C15 C17 1.475(7) .
C16 C19 1.400(8) .
C16 C18 1.469(8) .
C18 N2 1.316(8) 3_445
C18 N1 1.343(7) 3_445
C19 C20 1.387(10) .
C19 H19 0.9300 .
C20 H20 0.9300 .
C21 C22 1.379(10) .
C21 H21 0.9300 .
C22 C23 1.338(10) .
C22 H22 0.9300 .
C23 C24 1.347(10) .
C23 C23 1.495(11) 5_676
C24 H24 0.9300 .

loop_
_geom_torsion_atom_site_label_1
_geom_torsion_atom_site_label_2
_geom_torsion_atom_site_label_3
_geom_torsion_atom_site_label_4
_geom_torsion
_geom_torsion_site_symmetry_1
_geom_torsion_site_symmetry_2
_geom_torsion_site_symmetry_3
_geom_torsion_site_symmetry_4
O7 Cd1 O2 C4 -13.7(10) . . . .
N5 Cd1 O2 C4 178.1(3) . . . .
O9 Cd1 O2 C4 91.1(3) . . . .
O4 Cd1 O2 C4 -1.7(3) . . . .
O1 Cd1 O2 C4 -86.5(4) . . . .
O6 Cd2 O4 C4 -23.4(5) 7_667 . . .
O6 Cd2 O4 C4 156.6(5) . . . .
O8 Cd2 O4 C4 -116.9(5) 7_667 . . .
O8 Cd2 O4 C4 63.1(5) . . . .
O4 Cd2 O4 C4 171(100) 7_667 . . .
O6 Cd2 O4 Cd1 -131.11(14) 7_667 . . .
O6 Cd2 O4 Cd1 48.89(14) . . . .
O8 Cd2 O4 Cd1 135.38(15) 7_667 . . .
O8 Cd2 O4 Cd1 -44.62(15) . . . .
O4 Cd2 O4 Cd1 63(100) 7_667 . . .
O7 Cd1 O4 C4 178.9(3) . . . .
N5 Cd1 O4 C4 1.4(5) . . . .
O9 Cd1 O4 C4 -80.0(3) . . . .
O1 Cd1 O4 C4 93.8(4) . . . .
O2 Cd1 O4 C4 1.7(3) . . . .
O7 Cd1 O4 Cd2 -36.1(2) . . . .
N5 Cd1 O4 Cd2 146.4(4) . . . .
O9 Cd1 O4 Cd2 65.04(14) . . . .
O1 Cd1 O4 Cd2 -121.2(2) . . . .
O2 Cd1 O4 Cd2 146.7(2) . . . .
C4 Cd1 O4 Cd2 145.0(3) . . . .
O6 Cd2 O6 C7 -116(100) 7_667 . . .
O8 Cd2 O6 C7 -159.8(6) 7_667 . . .
O8 Cd2 O6 C7 20.2(6) . . . .
O4 Cd2 O6 C7 -79.0(6) . . . .
O4 Cd2 O6 C7 101.0(6) 7_667 . . .
N5 Cd1 O7 C7 173.5(5) . . . .
O9 Cd1 O7 C7 -97.5(5) . . . .
O4 Cd1 O7 C7 -5.3(6) . . . .
O1 Cd1 O7 C7 78.2(6) . . . .
O2 Cd1 O7 C7 5.3(12) . . . .
C4 Cd1 O7 C7 -4.6(7) . . . .
O6 Cd2 O8 C11 89.6(5) 7_667 . . .
O6 Cd2 O8 C11 -90.4(5) . . . .
O8 Cd2 O8 C11 -79(100) 7_667 . . .
O4 Cd2 O8 C11 -2.2(5) . . . .
O4 Cd2 O8 C11 177.8(5) 7_667 . . .
O7 Cd1 O9 C11 35.0(5) . . . .
N5 Cd1 O9 C11 130.6(5) . . . .
O4 Cd1 O9 C11 -78.0(5) . . . .
O1 Cd1 O9 C11 -118.4(17) . . . .
O2 Cd1 O9 C11 -132.8(5) . . . .
C4 Cd1 O9 C11 -105.5(5) . . . .
C18 N2 N3 C15 1.2(9) 3 . . .
O7 Cd1 N5 C21 -20.2(10) . . . .
O9 Cd1 N5 C21 -121.2(10) . . . .
O4 Cd1 N5 C21 157.5(9) . . . .
O1 Cd1 N5 C21 67.8(10) . . . .
O2 Cd1 N5 C21 157.3(10) . . . .
C4 Cd1 N5 C21 158.3(9) . . . .
O7 Cd1 N5 C5 150.3(8) . . . .
O9 Cd1 N5 C5 49.3(8) . . . .
O4 Cd1 N5 C5 -32.0(10) . . . .
O1 Cd1 N5 C5 -121.7(8) . . . .
O2 Cd1 N5 C5 -32.2(8) . . . .
C4 Cd1 N5 C5 -31.2(9) . . . .
C17 C2 C3 C9 -1.8(9) . . . .
C17 C2 C3 C11 177.8(5) . . . 4_656
Cd1 O2 C4 O4 3.0(5) . . . .
Cd1 O2 C4 C12 -179.6(4) . . . .
Cd2 O4 C4 O2 -112.0(6) . . . .
Cd1 O4 C4 O2 -3.1(5) . . . .
Cd2 O4 C4 C12 70.6(7) . . . .
Cd1 O4 C4 C12 179.4(4) . . . .
Cd2 O4 C4 Cd1 -108.8(5) . . . .
O7 Cd1 C4 O2 175.4(3) . . . .
N5 Cd1 C4 O2 -2.2(4) . . . .
O9 Cd1 C4 O2 -85.2(3) . . . .
O4 Cd1 C4 O2 177.0(5) . . . .
O1 Cd1 C4 O2 92.6(4) . . . .
O7 Cd1 C4 O4 -1.5(4) . . . .
N5 Cd1 C4 O4 -179.2(3) . . . .
O9 Cd1 C4 O4 97.8(3) . . . .
O1 Cd1 C4 O4 -84.3(4) . . . .
O2 Cd1 C4 O4 -177.0(5) . . . .
O7 Cd1 C4 C12 -13(9) . . . .
N5 Cd1 C4 C12 169(8) . . . .
O9 Cd1 C4 C12 86(9) . . . .
O4 Cd1 C4 C12 -12(8) . . . .
O1 Cd1 C4 C12 -96(9) . . . .
O2 Cd1 C4 C12 171(9) . . . .
C21 N5 C5 C24 -7.3(17) . . . .
Cd1 N5 C5 C24 -178.4(9) . . . .
Cd1 O7 C7 O6 14.2(9) . . . .
Cd1 O7 C7 C8 -165.1(4) . . . .
Cd2 O6 C7 O7 37.5(10) . . . .
Cd2 O6 C7 C8 -143.2(5) . . . .
O7 C7 C8 C9 -1.0(9) . . . .
O6 C7 C8 C9 179.6(5) . . . .
O7 C7 C8 C14 179.3(6) . . . .
O6 C7 C8 C14 0.0(9) . . . .
C14 C8 C9 C3 0.5(9) . . . .
C7 C8 C9 C3 -179.1(5) . . . .
C2 C3 C9 C8 0.7(8) . . . .
C11 C3 C9 C8 -178.8(5) 4_656 . . .
Cd2 O8 C11 O9 15.1(8) . . . .
Cd2 O8 C11 C3 -166.4(3) . . . 4_646
Cd1 O9 C11 O8 32.3(8) . . . .
Cd1 O9 C11 C3 -146.2(4) . . . 4_646
C20 C10 C12 C6 -1.0(10) . . . .
C20 C10 C12 C4 179.2(6) . . . .
C16 C6 C12 C10 0.5(9) . . . .
C16 C6 C12 C4 -179.7(5) . . . .
O2 C4 C12 C10 -164.6(5) . . . .
O4 C4 C12 C10 12.8(8) . . . .
Cd1 C4 C12 C10 24(9) . . . .
O2 C4 C12 C6 15.6(8) . . . .
O4 C4 C12 C6 -167.0(5) . . . .
Cd1 C4 C12 C6 -156(8) . . . .
C9 C8 C14 C17 -0.8(9) . . . .
C7 C8 C14 C17 178.8(6) . . . .
N2 N3 C15 N1 0.9(9) . . . .
N2 N3 C15 C17 177.6(7) . . . .
C18 N1 C15 N3 -2.5(8) 3 . . .
C18 N1 C15 C17 -179.3(7) 3 . . .
C12 C6 C16 C19 -1.1(10) . . . .
C12 C6 C16 C18 -179.2(6) . . . .
C8 C14 C17 C2 -0.1(9) . . . .
C8 C14 C17 C15 -178.3(6) . . . .
C3 C2 C17 C14 1.4(9) . . . .
C3 C2 C17 C15 179.7(6) . . . .
N3 C15 C17 C14 3.9(11) . . . .
N1 C15 C17 C14 -179.7(6) . . . .
N3 C15 C17 C2 -174.3(7) . . . .
N1 C15 C17 C2 2.1(10) . . . .
C6 C16 C18 N2 163.4(7) . . . 3_445
C19 C16 C18 N2 -14.7(13) . . . 3_445
C6 C16 C18 N1 -13.5(11) . . . 3_445
C19 C16 C18 N1 168.4(8) . . . 3_445
C6 C16 C19 C20 2.0(13) . . . .
C18 C16 C19 C20 -179.9(8) . . . .
C16 C19 C20 C10 -2.6(14) . . . .
C12 C10 C20 C19 2.1(13) . . . .
C5 N5 C21 C22 8(2) . . . .
Cd1 N5 C21 C22 178.5(12) . . . .
N5 C21 C22 C23 -3(3) . . . .
C21 C22 C23 C24 -1(2) . . . .
C21 C22 C23 C23 -178.1(16) . . . 5_676
C22 C23 C24 C5 1.6(19) . . . .
C23 C23 C24 C5 178.4(13) 5_676 . . .
N5 C5 C24 C23 2.8(19) . . . .
